data_2235517
loop_
_publ_author_name
'Yousuf, Sammer'
'Siddiqui, Hina'
'Farooq, Rabia'
'Choudhary, M. Iqbal'

_publ_section_title
;
 <i>N</i>-(4-Methoxy-2-nitrophenyl)-<i>N</i>-(methylsulfonyl)methanesulfonamide
;
_journal_coeditor_code IS5148
_journal_issue 7
_journal_name_full 'Acta Crystallographica Section E'
_journal_page_first o2090
_journal_paper_doi 10.1107/S160053681202483X
_journal_volume 68
_journal_year 2012
_chemical_formula_iupac 'C9 H12 N2 O7 S2'
_chemical_formula_moiety 'C9 H12 N2 O7 S2'
_chemical_formula_sum 'C9 H12 N2 O7 S2'
_chemical_formula_weight 324.33
_chemical_name_systematic
;
<i>N</i>-(4-Methoxy-2-nitrophenyl)-<i>N</i>-(methylsulfonyl)methanesulfonamide
;
_space_group_IT_number 14
_symmetry_cell_setting monoclinic
_symmetry_space_group_name_Hall '-P 2ybc'
_symmetry_space_group_name_H-M 'P 1 21/c 1'
_atom_sites_solution_hydrogens geom
_atom_sites_solution_primary direct
_atom_sites_solution_secondary difmap
_audit_creation_method SHELXL-97
_cell_angle_alpha 90.00
_cell_angle_beta 103.672(2)
_cell_angle_gamma 90.00
_cell_formula_units_Z 4
_cell_length_a 9.4976(7)
_cell_length_b 7.5987(6)
_cell_length_c 19.2434(15)
_cell_measurement_reflns_used 3096
_cell_measurement_temperature 273(2)
_cell_measurement_theta_max 27.68
_cell_measurement_theta_min 2.18
_cell_volume 1349.43(18)
_computing_cell_refinement 'SAINT (Bruker, 2000)'
_computing_data_collection 'SMART (Bruker, 2000)'
_computing_data_reduction 'SAINT (Bruker, 2000)'
_computing_molecular_graphics 'SHELXTL (Sheldrick, 2008)'
_computing_publication_material
;
SHELXTL (Sheldrick, 2008), PARST (Nardelli, 1995) and PLATON
(Spek, 2009)
;
_computing_structure_refinement 'SHELXL97 (Sheldrick, 2008)'
_computing_structure_solution 'SHELXS97 (Sheldrick, 2008)'
_diffrn_ambient_temperature 273(2)
_diffrn_measured_fraction_theta_full 0.999
_diffrn_measured_fraction_theta_max 0.999
_diffrn_measurement_device_type
;
Bruker SMART APEX CCD area-detector
;
_diffrn_measurement_method '\w scan'
_diffrn_radiation_monochromator graphite
_diffrn_radiation_source 'fine-focus sealed tube'
_diffrn_radiation_type MoK\a
_diffrn_radiation_wavelength 0.71073
_diffrn_reflns_av_R_equivalents 0.0234
_diffrn_reflns_av_sigmaI/netI 0.0253
_diffrn_reflns_limit_h_max 12
_diffrn_reflns_limit_h_min -12
_diffrn_reflns_limit_k_max 9
_diffrn_reflns_limit_k_min -10
_diffrn_reflns_limit_l_max 23
_diffrn_reflns_limit_l_min -25
_diffrn_reflns_number 9504
_diffrn_reflns_theta_full 28.33
_diffrn_reflns_theta_max 28.33
_diffrn_reflns_theta_min 2.18
_exptl_absorpt_coefficient_mu 0.427
_exptl_absorpt_correction_T_max 0.9545
_exptl_absorpt_correction_T_min 0.7989
_exptl_absorpt_correction_type multi-scan
_exptl_absorpt_process_details '(SADABS; Bruker, 2000)'
_exptl_crystal_colour yellow
_exptl_crystal_density_diffrn 1.596
_exptl_crystal_density_method 'not measured'
_exptl_crystal_description Block
_exptl_crystal_F_000 672
_exptl_crystal_size_max 0.55
_exptl_crystal_size_mid 0.47
_exptl_crystal_size_min 0.11
_refine_diff_density_max 0.308
_refine_diff_density_min -0.301
_refine_ls_extinction_coef 0.0101(14)
_refine_ls_extinction_expression Fc^*^=kFc[1+0.001xFc^2^\l^3^/sin(2\q)]^-1/4^
_refine_ls_extinction_method 'SHELXL97 (Sheldrick, 2008)'
_refine_ls_goodness_of_fit_ref 1.046
_refine_ls_hydrogen_treatment constr
_refine_ls_matrix_type full
_refine_ls_number_parameters 185
_refine_ls_number_reflns 3362
_refine_ls_number_restraints 0
_refine_ls_restrained_S_all 1.046
_refine_ls_R_factor_all 0.0505
_refine_ls_R_factor_gt 0.0397
_refine_ls_shift/su_max 0.001
_refine_ls_shift/su_mean 0.000
_refine_ls_structure_factor_coef Fsqd
_refine_ls_weighting_details 'calc w=1/[\s^2^(Fo^2^)+(0.0641P)^2^+0.2074P] where P=(Fo^2^+2Fc^2^)/3'
_refine_ls_weighting_scheme calc
_refine_ls_wR_factor_gt 0.1057
_refine_ls_wR_factor_ref 0.1133
_reflns_number_gt 2711
_reflns_number_total 3362
_reflns_threshold_expression I>2\s(I)
_cod_data_source_file is5148.cif
_cod_data_source_block I
_cod_original_sg_symbol_H-M 'P 21/c'
_cod_database_code 2235517
_cod_database_fobs_code 2235517

loop_
_symmetry_equiv_pos_as_xyz
'x, y, z'
'-x, y+1/2, -z+1/2'
'-x, -y, -z'
'x, -y-1/2, z-1/2'

loop_
_atom_site_type_symbol
_atom_site_label
_atom_site_fract_x
_atom_site_fract_y
_atom_site_fract_z
_atom_site_U_iso_or_equiv
_atom_site_adp_type
_atom_site_calc_flag
_atom_site_refinement_flags
_atom_site_occupancy
_atom_site_symmetry_multiplicity
S S1 0.80706(5) 0.21065(6) -0.02024(2) 0.03866(15) Uani d . 1 1
S S2 0.67671(5) 0.31016(6) 0.09782(2) 0.03825(15) Uani d . 1 1
O O1 0.55361(15) 0.22596(19) 0.05410(8) 0.0529(4) Uani d . 1 1
O O2 0.71498(16) 0.2788(2) 0.17294(7) 0.0514(4) Uani d . 1 1
O O3 0.95185(15) 0.2109(2) -0.02879(7) 0.0522(4) Uani d . 1 1
O O4 0.70649(16) 0.3355(2) -0.05856(7) 0.0561(4) Uani d . 1 1
O O5 0.80101(17) -0.07491(19) 0.12618(9) 0.0608(4) Uani d . 1 1
O O6 0.99411(19) -0.20742(17) 0.18046(9) 0.0602(4) Uani d . 1 1
O O7 1.36416(14) 0.2232(2) 0.25913(8) 0.0503(4) Uani d . 1 1
N N1 0.92993(18) -0.07629(18) 0.15472(8) 0.0381(3) Uani d . 1 1
N N2 0.82155(15) 0.24662(18) 0.06736(7) 0.0329(3) Uani d . 1 1
C C1 1.14724(19) 0.0885(2) 0.20463(9) 0.0345(4) Uani d . 1 1
H H1B 1.1802 -0.0117 0.2313 0.041 Uiso calc R 1 1
C C2 1.01332(18) 0.0890(2) 0.15816(8) 0.0311(3) Uani d . 1 1
C C3 0.96028(17) 0.2371(2) 0.11724(8) 0.0315(3) Uani d . 1 1
C C4 1.04925(19) 0.3835(2) 0.12521(10) 0.0406(4) Uani d . 1 1
H H4B 1.0171 0.4833 0.0982 0.049 Uiso calc R 1 1
C C5 1.1838(2) 0.3863(2) 0.17185(10) 0.0428(4) Uani d . 1 1
H H5A 1.2407 0.4872 0.1764 0.051 Uiso calc R 1 1
C C6 1.23354(19) 0.2382(3) 0.21179(9) 0.0366(4) Uani d . 1 1
C C7 1.4561(2) 0.3748(3) 0.27101(13) 0.0630(6) Uani d . 1 1
H H7A 1.5458 0.3458 0.3040 0.095 Uiso calc R 1 1
H H7B 1.4090 0.4680 0.2905 0.095 Uiso calc R 1 1
H H7C 1.4752 0.4123 0.2265 0.095 Uiso calc R 1 1
C C8 0.6647(3) 0.5369(3) 0.08270(13) 0.0576(6) Uani d . 1 1
H H8A 0.5830 0.5830 0.0981 0.086 Uiso calc R 1 1
H H8B 0.6528 0.5598 0.0326 0.086 Uiso calc R 1 1
H H8C 0.7517 0.5927 0.1091 0.086 Uiso calc R 1 1
C C9 0.7335(2) -0.0003(3) -0.03754(11) 0.0507(5) Uani d . 1 1
H H9A 0.7196 -0.0262 -0.0875 0.076 Uiso calc R 1 1
H H9B 0.6421 -0.0054 -0.0246 0.076 Uiso calc R 1 1
H H9C 0.7986 -0.0849 -0.0100 0.076 Uiso calc R 1 1

loop_
_atom_site_aniso_label
_atom_site_aniso_U_11
_atom_site_aniso_U_22
_atom_site_aniso_U_33
_atom_site_aniso_U_12
_atom_site_aniso_U_13
_atom_site_aniso_U_23
S1 0.0379(3) 0.0453(3) 0.0321(2) -0.00244(18) 0.00691(18) 0.00241(17)
S2 0.0339(2) 0.0363(2) 0.0449(3) -0.00356(16) 0.00994(18) -0.00732(18)
O1 0.0338(7) 0.0560(9) 0.0673(10) -0.0104(6) 0.0088(6) -0.0157(7)
O2 0.0573(9) 0.0568(9) 0.0437(8) -0.0021(7) 0.0191(6) -0.0065(6)
O3 0.0448(8) 0.0697(10) 0.0460(8) -0.0059(7) 0.0185(6) -0.0001(7)
O4 0.0582(9) 0.0632(9) 0.0421(7) 0.0097(7) 0.0020(6) 0.0133(7)
O5 0.0512(9) 0.0431(8) 0.0834(11) -0.0183(7) 0.0065(8) 0.0071(7)
O6 0.0801(12) 0.0310(7) 0.0648(10) -0.0038(7) 0.0078(8) 0.0130(7)
O7 0.0351(7) 0.0564(9) 0.0529(8) -0.0008(6) -0.0029(6) -0.0013(7)
N1 0.0530(9) 0.0287(7) 0.0343(7) -0.0084(6) 0.0137(6) -0.0001(6)
N2 0.0306(7) 0.0356(7) 0.0310(7) -0.0017(6) 0.0044(5) -0.0005(6)
C1 0.0407(9) 0.0316(8) 0.0311(8) 0.0033(7) 0.0082(6) 0.0031(6)
C2 0.0388(9) 0.0254(8) 0.0307(8) -0.0054(6) 0.0114(6) -0.0010(6)
C3 0.0323(8) 0.0300(8) 0.0317(8) -0.0036(6) 0.0062(6) 0.0016(6)
C4 0.0416(10) 0.0297(8) 0.0466(10) -0.0064(7) 0.0029(7) 0.0078(7)
C5 0.0403(10) 0.0347(9) 0.0508(11) -0.0112(7) 0.0054(8) 0.0039(8)
C6 0.0336(9) 0.0417(9) 0.0337(9) -0.0008(7) 0.0065(7) -0.0032(7)
C7 0.0358(11) 0.0725(15) 0.0743(15) -0.0108(10) 0.0002(10) -0.0152(13)
C8 0.0612(14) 0.0352(10) 0.0733(15) 0.0068(9) 0.0096(11) -0.0051(10)
C9 0.0521(12) 0.0529(12) 0.0456(11) -0.0100(9) 0.0089(9) -0.0160(9)

loop_
_atom_type_symbol
_atom_type_description
_atom_type_scat_dispersion_real
_atom_type_scat_dispersion_imag
_atom_type_scat_source
C C 0.0033 0.0016 'International Tables Vol C Tables 4.2.6.8 and 6.1.1.4'
H H 0.0000 0.0000 'International Tables Vol C Tables 4.2.6.8 and 6.1.1.4'
N N 0.0061 0.0033 'International Tables Vol C Tables 4.2.6.8 and 6.1.1.4'
O O 0.0106 0.0060 'International Tables Vol C Tables 4.2.6.8 and 6.1.1.4'
S S 0.1246 0.1234 'International Tables Vol C Tables 4.2.6.8 and 6.1.1.4'

loop_
_geom_angle_atom_site_label_1
_geom_angle_atom_site_label_2
_geom_angle_atom_site_label_3
_geom_angle
O4 S1 O3 119.21(9)
O4 S1 N2 107.30(8)
O3 S1 N2 105.27(8)
O4 S1 C9 108.87(10)
O3 S1 C9 109.43(10)
N2 S1 C9 105.93(9)
O1 S2 O2 120.15(9)
O1 S2 N2 106.83(8)
O2 S2 N2 105.73(8)
O1 S2 C8 109.48(11)
O2 S2 C8 108.96(10)
N2 S2 C8 104.52(10)
C6 O7 C7 117.75(16)
O6 N1 O5 123.14(15)
O6 N1 C2 117.92(15)
O5 N1 C2 118.94(14)
C3 N2 S1 120.43(11)
C3 N2 S2 118.43(11)
S1 N2 S2 120.96(8)
C2 C1 C6 119.80(16)
C2 C1 H1B 120.1
C6 C1 H1B 120.1
C1 C2 C3 121.66(15)
C1 C2 N1 115.57(14)
C3 C2 N1 122.77(15)
C4 C3 C2 117.11(15)
C4 C3 N2 118.25(15)
C2 C3 N2 124.63(15)
C5 C4 C3 122.23(16)
C5 C4 H4B 118.9
C3 C4 H4B 118.9
C4 C5 C6 119.50(17)
C4 C5 H5A 120.3
C6 C5 H5A 120.3
O7 C6 C5 125.38(17)
O7 C6 C1 114.93(17)
C5 C6 C1 119.70(16)
O7 C7 H7A 109.5
O7 C7 H7B 109.5
H7A C7 H7B 109.5
O7 C7 H7C 109.5
H7A C7 H7C 109.5
H7B C7 H7C 109.5
S2 C8 H8A 109.5
S2 C8 H8B 109.5
H8A C8 H8B 109.5
S2 C8 H8C 109.5
H8A C8 H8C 109.5
H8B C8 H8C 109.5
S1 C9 H9A 109.5
S1 C9 H9B 109.5
H9A C9 H9B 109.5
S1 C9 H9C 109.5
H9A C9 H9C 109.5
H9B C9 H9C 109.5

loop_
_geom_bond_atom_site_label_1
_geom_bond_atom_site_label_2
_geom_bond_distance
S1 O4 1.4223(15)
S1 O3 1.4231(14)
S1 N2 1.6809(14)
S1 C9 1.748(2)
S2 O1 1.4210(14)
S2 O2 1.4247(14)
S2 N2 1.6882(15)
S2 C8 1.747(2)
O5 N1 1.218(2)
O6 N1 1.211(2)
O7 C6 1.359(2)
O7 C7 1.431(3)
N1 C2 1.478(2)
N2 C3 1.437(2)
C1 C2 1.371(2)
C1 C6 1.389(2)
C1 H1B 0.9300
C2 C3 1.397(2)
C3 C4 1.383(2)
C4 C5 1.377(2)
C4 H4B 0.9300
C5 C6 1.382(3)
C5 H5A 0.9300
C7 H7A 0.9600
C7 H7B 0.9600
C7 H7C 0.9600
C8 H8A 0.9600
C8 H8B 0.9600
C8 H8C 0.9600
C9 H9A 0.9600
C9 H9B 0.9600
C9 H9C 0.9600

loop_
_geom_hbond_atom_site_label_D
_geom_hbond_atom_site_label_H
_geom_hbond_atom_site_label_A
_geom_hbond_site_symmetry_A
_geom_hbond_distance_DH
_geom_hbond_distance_HA
_geom_hbond_distance_DA
_geom_hbond_angle_DHA
_geom_hbond_publ_flag
C1 H1B O2 2_745 0.93 2.46 3.368(2) 165 yes
C8 H8B O4 . 0.96 2.58 3.225(3) 125 yes
C8 H8C O5 1_565 0.96 2.58 3.250(3) 127 yes
C9 H9B O1 . 0.96 2.59 3.226(3) 124 yes
C9 H9B O1 3_655 0.96 2.47 3.173(3) 130 yes

loop_
_geom_torsion_atom_site_label_1
_geom_torsion_atom_site_label_2
_geom_torsion_atom_site_label_3
_geom_torsion_atom_site_label_4
_geom_torsion
O4 S1 N2 C3 -139.57(14)
O3 S1 N2 C3 -11.63(15)
C9 S1 N2 C3 104.25(14)
O4 S1 N2 S2 35.55(12)
O3 S1 N2 S2 163.50(10)
C9 S1 N2 S2 -80.63(12)
O1 S2 N2 C3 -150.32(13)
O2 S2 N2 C3 -21.24(15)
C8 S2 N2 C3 93.69(15)
O1 S2 N2 S1 34.46(12)
O2 S2 N2 S1 163.53(10)
C8 S2 N2 S1 -81.53(12)
C6 C1 C2 C3 0.0(3)
C6 C1 C2 N1 -179.76(15)
O6 N1 C2 C1 -14.8(2)
O5 N1 C2 C1 165.47(17)
O6 N1 C2 C3 165.42(17)
O5 N1 C2 C3 -14.3(2)
C1 C2 C3 C4 0.4(2)
N1 C2 C3 C4 -179.79(15)
C1 C2 C3 N2 179.70(15)
N1 C2 C3 N2 -0.5(3)
S1 N2 C3 C4 82.83(19)
S2 N2 C3 C4 -92.42(17)
S1 N2 C3 C2 -96.42(17)
S2 N2 C3 C2 88.33(19)
C2 C3 C4 C5 -0.8(3)
N2 C3 C4 C5 179.87(17)
C3 C4 C5 C6 0.7(3)
C7 O7 C6 C5 2.6(3)
C7 O7 C6 C1 -177.73(17)
C4 C5 C6 O7 179.46(18)
C4 C5 C6 C1 -0.2(3)
C2 C1 C6 O7 -179.86(15)
C2 C1 C6 C5 -0.2(3)

loop_
_cod_related_entry_id
_cod_related_entry_database
_cod_related_entry_code
1 ChemSpider 10309702
